data_4304525
loop_
_publ_author_name
'Theocharis C. Stamatatos'
'Brian S. Luisi'
'Brian Moulton'
'George Christou'

_publ_section_title
;
Employment of 2,6-Diacetylpyridine Dioxime as a New Route to High
Nuclearity Metal Clusters: Mn6 and Mn8 Complexes
;
_journal_name_full 'Inorganic Chemistry'
_journal_page_first 1134
_journal_page_last 1144
_journal_paper_doi 10.1021/ic7020269
_journal_volume 47
_journal_year 2008
_chemical_formula_sum 'C119 H120 Ca2 Mn12 N44 O65'
_chemical_formula_weight 3946.03
_chemical_name_systematic
; 
 ? 
;
_space_group_IT_number 85
_symmetry_cell_setting tetragonal
_symmetry_space_group_name_Hall '-P 4a'
_symmetry_space_group_name_H-M 'P 4/n :2'
_atom_sites_solution_hydrogens geom
_atom_sites_solution_primary direct
_atom_sites_solution_secondary difmap
_audit_creation_method SHELXL-97
_cell_angle_alpha 90.00
_cell_angle_beta 90.00
_cell_angle_gamma 90.00
_cell_formula_units_Z 2
_cell_length_a 24.3751(12)
_cell_length_b 24.3751(12)
_cell_length_c 14.1764(10)
_cell_measurement_temperature 90(2)
_cell_volume 8422.8(8)
_computing_cell_refinement 'BRUKER SMART'
_computing_data_collection 'BRUKER SMART'
_computing_data_reduction 'BRUKER SAINT'
_computing_molecular_graphics 'BRUKER SHELXTL'
_computing_publication_material 'BRUKER SHELXTL'
_computing_structure_refinement 'SHELXL-97 (Sheldrick, 1997)'
_computing_structure_solution 'SHELXS-97 (Sheldrick, 1990)'
_diffrn_ambient_temperature 90(2)
_diffrn_measured_fraction_theta_full 0.995
_diffrn_measured_fraction_theta_max 0.995
_diffrn_measurement_device_type 'CCD area detector'
_diffrn_measurement_method 'phi and omega scans'
_diffrn_radiation_monochromator graphite
_diffrn_radiation_source 'fine-focus sealed tube'
_diffrn_radiation_type MoK\a
_diffrn_radiation_wavelength 0.71073
_diffrn_reflns_av_R_equivalents 0.1152
_diffrn_reflns_av_sigmaI/netI 0.0530
_diffrn_reflns_limit_h_max 29
_diffrn_reflns_limit_h_min -29
_diffrn_reflns_limit_k_max 29
_diffrn_reflns_limit_k_min -29
_diffrn_reflns_limit_l_max 16
_diffrn_reflns_limit_l_min -16
_diffrn_reflns_number 53833
_diffrn_reflns_theta_full 25.07
_diffrn_reflns_theta_max 25.07
_diffrn_reflns_theta_min 1.18
_exptl_absorpt_coefficient_mu 1.027
_exptl_absorpt_correction_T_max 0.9505
_exptl_absorpt_correction_T_min 0.9505
_exptl_absorpt_correction_type none
_exptl_crystal_colour brown
_exptl_crystal_density_diffrn 1.556
_exptl_crystal_density_meas ?
_exptl_crystal_density_method .
_exptl_crystal_description block
_exptl_crystal_F_000 4004
_exptl_crystal_size_max 0.05
_exptl_crystal_size_mid 0.05
_exptl_crystal_size_min 0.05
_refine_diff_density_max 1.338
_refine_diff_density_min -1.146
_refine_diff_density_rms 0.141
_refine_ls_extinction_method none
_refine_ls_goodness_of_fit_ref 1.076
_refine_ls_hydrogen_treatment constr
_refine_ls_matrix_type full
_refine_ls_number_parameters 580
_refine_ls_number_reflns 7453
_refine_ls_number_restraints 22
_refine_ls_restrained_S_all 1.077
_refine_ls_R_factor_all 0.0700
_refine_ls_R_factor_gt 0.0602
_refine_ls_shift/su_max 0.001
_refine_ls_shift/su_mean 0.000
_refine_ls_structure_factor_coef Fsqd
_refine_ls_weighting_details 'calc w=1/[\s^2^(Fo^2^)+(0.1046P)^2^+17.1115P] where P=(Fo^2^+2Fc^2^)/3'
_refine_ls_weighting_scheme calc
_refine_ls_wR_factor_gt 0.1687
_refine_ls_wR_factor_ref 0.1791
_reflns_number_gt 6316
_reflns_number_total 7453
_reflns_threshold_expression >2sigma(I)
_cod_data_source_file ic7020269-file002.cif
_cod_data_source_block 813
_cod_original_sg_symbol_H-M 'P 4/n'
_cod_database_code 4304525

loop_
_symmetry_equiv_pos_as_xyz
'x, y, z'
'-x+1/2, -y+1/2, z'
'-y+1/2, x, z'
'y, -x+1/2, z'
'-x, -y, -z'
'x-1/2, y-1/2, -z'
'y-1/2, -x, -z'
'-y, x-1/2, -z'

loop_
_atom_site_label
_atom_site_type_symbol
_atom_site_fract_x
_atom_site_fract_y
_atom_site_fract_z
_atom_site_U_iso_or_equiv
_atom_site_adp_type
_atom_site_occupancy
_atom_site_symmetry_multiplicity
_atom_site_calc_flag
_atom_site_refinement_flags
_atom_site_disorder_assembly
_atom_site_disorder_group
Ca1 Ca 0.7500 0.7500 0.54849(12) 0.0227(4) Uani 1 4 d S . .
Ca2 Ca 0.2500 0.7500 0.5000 0.0850(10) Uani 1 4 d S . .
Mn1 Mn 0.47419(2) 0.45385(3) 0.81272(4) 0.01840(18) Uani 1 1 d . . .
Mn2 Mn 0.45422(3) 0.57802(2) 0.84417(4) 0.01832(19) Uani 1 1 d . . .
Mn3 Mn 0.43420(2) 0.48285(2) 1.02260(4) 0.01728(19) Uani 1 1 d . . .
N1 N 0.75391(16) 0.63289(15) 0.5782(3) 0.0266(8) Uani 1 1 d . . .
N11 N 0.48108(14) 0.38322(14) 0.7253(2) 0.0215(8) Uani 1 1 d . . .
N12 N 0.55365(14) 0.41705(14) 0.8435(2) 0.0204(8) Uani 1 1 d . . .
N13 N 0.39385(14) 0.44411(15) 0.7211(3) 0.0249(8) Uani 1 1 d . . .
N21 N 0.43348(15) 0.63623(15) 0.7390(3) 0.0261(8) Uani 1 1 d . . .
N22 N 0.47765(15) 0.54270(15) 0.7064(3) 0.0243(8) Uani 1 1 d . . .
N23 N 0.40419(15) 0.64903(14) 0.9126(3) 0.0238(8) Uani 1 1 d . . .
N31 N 0.34588(14) 0.46454(15) 1.0695(3) 0.0228(8) Uani 1 1 d . . .
N32 N 0.43198(13) 0.41520(14) 1.1325(2) 0.0186(7) Uani 1 1 d . . .
N33 N 0.36690(14) 0.52308(14) 0.9226(2) 0.0201(7) Uani 1 1 d . . .
O1 O 0.83688(13) 0.73519(13) 0.6428(2) 0.0284(7) Uani 1 1 d . . .
O2 O 0.77090(14) 0.65629(13) 0.5040(2) 0.0303(7) Uani 1 1 d . . .
O3 O 0.75568(18) 0.58241(14) 0.5867(3) 0.0435(9) Uani 1 1 d . . .
O2M O 0.7500 0.7500 0.3753(5) 0.050(2) Uani 1 4 d S . .
C2M C 0.7283(13) 0.7188(12) 0.3155(18) 0.058(6) Uani 0.25 1 d P . .
O12 O 0.58724(12) 0.43749(12) 0.9107(2) 0.0223(6) Uani 1 1 d . . .
O13 O 0.34897(13) 0.47938(14) 0.7134(3) 0.0361(8) Uani 1 1 d . . .
O22 O 0.50333(12) 0.49359(12) 0.7053(2) 0.0240(6) Uani 1 1 d . . .
O23 O 0.38302(14) 0.64991(13) 1.0029(2) 0.0304(7) Uani 1 1 d . . .
O32 O 0.47738(12) 0.38504(12) 1.1539(2) 0.0226(6) Uani 1 1 d . . .
O33 O 0.38048(11) 0.54891(12) 0.8386(2) 0.0203(6) Uani 1 1 d . . .
O123 O 0.48163(11) 0.51435(11) 0.90086(19) 0.0178(6) Uani 1 1 d . . .
O1M O 0.44119(12) 0.41807(11) 0.9150(2) 0.0210(6) Uani 1 1 d . . .
C11 C 0.62828(18) 0.3554(2) 0.7888(3) 0.0281(10) Uani 1 1 d . . .
H11A H 0.6290 0.3201 0.8217 0.042 Uiso 1 1 calc R . .
H11B H 0.6530 0.3812 0.8205 0.042 Uiso 1 1 calc R . .
H11C H 0.6402 0.3503 0.7234 0.042 Uiso 1 1 calc R . .
C12 C 0.57131(17) 0.37780(17) 0.7901(3) 0.0217(9) Uani 1 1 d . . .
C13 C 0.52840(17) 0.35538(18) 0.7279(3) 0.0218(9) Uani 1 1 d . . .
C14 C 0.53485(19) 0.30636(19) 0.6774(3) 0.0255(9) Uani 1 1 d . . .
H14 H 0.5687 0.2870 0.6785 0.031 Uiso 1 1 calc R . .
C15 C 0.49076(19) 0.28672(19) 0.6259(3) 0.0281(10) Uani 1 1 d . . .
H15 H 0.4936 0.2526 0.5939 0.034 Uiso 1 1 calc R . .
C16 C 0.44275(19) 0.3164(2) 0.6210(3) 0.0288(10) Uani 1 1 d . . .
H16 H 0.4127 0.3037 0.5843 0.035 Uiso 1 1 calc R . .
C17 C 0.43931(19) 0.36540(19) 0.6710(3) 0.0253(9) Uani 1 1 d . . .
C18 C 0.39069(19) 0.4021(2) 0.6673(3) 0.0312(11) Uani 1 1 d . . .
C19 C 0.3438(3) 0.3918(3) 0.6007(5) 0.071(2) Uani 1 1 d . . .
H19A H 0.3364 0.4251 0.5642 0.107 Uiso 1 1 calc R . .
H19B H 0.3111 0.3817 0.6368 0.107 Uiso 1 1 calc R . .
H19C H 0.3535 0.3618 0.5577 0.107 Uiso 1 1 calc R . .
C21 C 0.5157(2) 0.5663(2) 0.5485(4) 0.0404(13) Uani 1 1 d . . .
H21A H 0.5347 0.5310 0.5536 0.061 Uiso 1 1 calc R . .
H21B H 0.5427 0.5957 0.5405 0.061 Uiso 1 1 calc R . .
H21C H 0.4910 0.5656 0.4940 0.061 Uiso 1 1 calc R . .
C22 C 0.4831(2) 0.5764(2) 0.6366(3) 0.0318(11) Uani 1 1 d . . .
C23 C 0.4539(2) 0.6278(2) 0.6520(3) 0.0357(12) Uani 1 1 d . . .
C24 C 0.4475(3) 0.6676(3) 0.5816(4) 0.063(2) Uani 1 1 d . . .
H24 H 0.4632 0.6627 0.5209 0.075 Uiso 1 1 calc R . .
C25 C 0.4173(4) 0.7145(3) 0.6032(5) 0.074(2) Uani 1 1 d . . .
H25 H 0.4113 0.7416 0.5560 0.089 Uiso 1 1 calc R . .
C26 C 0.3962(3) 0.7220(2) 0.6914(4) 0.0503(16) Uani 1 1 d . . .
H26 H 0.3759 0.7541 0.7060 0.060 Uiso 1 1 calc R . .
C27 C 0.4049(2) 0.68207(19) 0.7594(4) 0.0331(11) Uani 1 1 d . . .
C28 C 0.3844(2) 0.68501(19) 0.8572(3) 0.0305(10) Uani 1 1 d . . .
C29 C 0.3418(3) 0.7264(2) 0.8847(4) 0.0481(15) Uani 1 1 d . . .
H29A H 0.3599 0.7604 0.9046 0.072 Uiso 1 1 calc R . .
H29B H 0.3198 0.7119 0.9369 0.072 Uiso 1 1 calc R . .
H29C H 0.3179 0.7339 0.8306 0.072 Uiso 1 1 calc R . .
C31 C 0.3859(2) 0.3679(2) 1.2647(4) 0.0396(13) Uani 1 1 d . . .
H31A H 0.4232 0.3582 1.2845 0.059 Uiso 1 1 calc R . .
H31B H 0.3659 0.3346 1.2471 0.059 Uiso 1 1 calc R . .
H31C H 0.3668 0.3862 1.3168 0.059 Uiso 1 1 calc R . .
C32 C 0.38865(18) 0.40580(19) 1.1816(3) 0.0258(10) Uani 1 1 d . . .
C33 C 0.33921(19) 0.43564(19) 1.1487(3) 0.0269(10) Uani 1 1 d . . .
C34 C 0.2893(2) 0.4344(3) 1.1959(4) 0.0438(14) Uani 1 1 d . . .
H34 H 0.2851 0.4138 1.2523 0.053 Uiso 1 1 calc R . .
C35 C 0.2461(2) 0.4641(3) 1.1588(4) 0.0485(15) Uani 1 1 d . . .
H35 H 0.2118 0.4645 1.1907 0.058 Uiso 1 1 calc R . .
C36 C 0.2523(2) 0.4931(2) 1.0756(4) 0.0347(11) Uani 1 1 d . . .
H36 H 0.2224 0.5125 1.0485 0.042 Uiso 1 1 calc R . .
C37 C 0.30390(17) 0.49299(18) 1.0328(3) 0.0236(9) Uani 1 1 d . . .
C38 C 0.31597(17) 0.52307(17) 0.9442(3) 0.0214(9) Uani 1 1 d . . .
C39 C 0.27164(19) 0.5501(2) 0.8881(4) 0.0346(11) Uani 1 1 d . . .
H39A H 0.2511 0.5222 0.8529 0.052 Uiso 1 1 calc R . .
H39B H 0.2880 0.5762 0.8438 0.052 Uiso 1 1 calc R . .
H39C H 0.2467 0.5696 0.9307 0.052 Uiso 1 1 calc R . .
C1M C 0.4333(2) 0.36099(18) 0.9216(3) 0.0325(11) Uani 1 1 d . . .
H1M1 H 0.4688 0.3423 0.9166 0.049 Uiso 1 1 calc R . .
H1M2 H 0.4092 0.3487 0.8705 0.049 Uiso 1 1 calc R . .
H1M3 H 0.4164 0.3522 0.9825 0.049 Uiso 1 1 calc R . .
C11M C 0.7159(8) 0.6217(8) 0.1062(14) 0.085(5) Uiso 0.50 1 d P A -1
O11M O 0.7238(9) 0.6496(9) 0.1694(15) 0.160(7) Uiso 0.50 1 d P A -1
O12M O 0.3935(6) 0.5607(7) 0.4148(10) 0.089(4) Uiso 0.50 1 d P B -2
C12M C 0.3591(11) 0.5183(11) 0.3420(19) 0.106(8) Uiso 0.50 1 d P B -2
O13M O 0.3691(8) 0.5299(8) 0.3804(13) 0.114(6) Uiso 0.50 1 d P C -3
C13M C 0.3848(8) 0.5868(8) 0.4274(13) 0.075(5) Uiso 0.50 1 d P C -3
N2A N 0.2977(5) 0.6416(5) 0.5824(8) 0.083(4) Uiso 0.546(9) 1 d PD D -4
O21A O 0.3058(4) 0.6608(4) 0.5047(6) 0.066(3) Uiso 0.546(9) 1 d PD D -4
O22A O 0.2692(8) 0.6674(7) 0.6343(11) 0.136(7) Uiso 0.546(9) 1 d PD D -4
O23A O 0.3165(6) 0.5984(6) 0.6053(9) 0.111(5) Uiso 0.546(9) 1 d PD D -4
N2B N 0.2603(7) 0.6922(8) 0.6640(13) 0.030(6) Uiso 0.191(10) 1 d PD E -5
O21B O 0.2161(10) 0.6903(11) 0.6101(18) 0.077(9) Uiso 0.191(10) 1 d PD E -5
O22B O 0.2973(10) 0.7302(11) 0.6480(18) 0.082(10) Uiso 0.191(10) 1 d PD E -5
O23B O 0.2675(8) 0.6577(9) 0.7339(16) 0.039(6) Uiso 0.191(10) 1 d PD E -5
N2C N 0.2649(9) 0.6805(9) 0.6446(13) 0.055(9) Uiso 0.236(12) 1 d PD E -6
O21C O 0.2770(9) 0.6714(9) 0.5630(14) 0.069(7) Uiso 0.236(12) 1 d PD E -6
O22C O 0.2379(11) 0.7207(10) 0.6683(15) 0.090(9) Uiso 0.236(12) 1 d PD E -6
O23C O 0.2784(10) 0.6460(9) 0.7049(16) 0.069(8) Uiso 0.236(12) 1 d PD E -6
O1X O 0.7733(13) 0.7374(17) 0.8750(19) 0.045(8) Uiso 0.13 1 d P F -7
O2X O 0.3271(7) 0.5689(8) 0.5679(13) 0.055(4) Uiso 0.25 1 d P G -7
O3X O 0.6881(12) 0.6862(12) 0.247(2) 0.042(7) Uiso 0.13 1 d P H -7

loop_
_atom_site_aniso_label
_atom_site_aniso_U_11
_atom_site_aniso_U_22
_atom_site_aniso_U_33
_atom_site_aniso_U_23
_atom_site_aniso_U_13
_atom_site_aniso_U_12
Ca1 0.0223(5) 0.0223(5) 0.0235(9) 0.000 0.000 0.000
Ca2 0.0943(16) 0.0943(16) 0.066(2) 0.000 0.000 0.000
Mn1 0.0188(3) 0.0179(3) 0.0185(3) 0.0015(2) -0.0018(2) -0.0011(2)
Mn2 0.0173(3) 0.0172(3) 0.0204(4) 0.0048(2) -0.0016(2) -0.0005(2)
Mn3 0.0150(3) 0.0173(3) 0.0195(3) 0.0031(2) -0.0010(2) -0.0018(2)
N1 0.030(2) 0.023(2) 0.027(2) 0.0001(16) 0.0031(16) -0.0028(16)
N11 0.0215(18) 0.0219(18) 0.0213(18) 0.0014(14) -0.0013(14) 0.0006(15)
N12 0.0182(17) 0.0209(18) 0.0221(19) 0.0003(14) -0.0022(14) -0.0027(14)
N13 0.0205(18) 0.029(2) 0.0252(19) -0.0010(16) -0.0055(15) 0.0038(16)
N21 0.027(2) 0.0244(19) 0.027(2) 0.0072(15) -0.0022(16) 0.0001(16)
N22 0.0260(19) 0.0244(19) 0.0227(19) 0.0024(15) -0.0044(15) 0.0011(15)
N23 0.0255(19) 0.0198(18) 0.0263(19) 0.0012(15) -0.0004(15) -0.0030(15)
N31 0.0189(18) 0.0220(18) 0.028(2) 0.0025(15) 0.0002(15) -0.0017(15)
N32 0.0130(16) 0.0188(17) 0.0239(18) 0.0015(14) -0.0025(14) 0.0001(13)
N33 0.0209(18) 0.0171(17) 0.0224(18) 0.0027(14) -0.0027(14) -0.0025(14)
O1 0.0266(17) 0.0316(17) 0.0270(17) 0.0124(13) 0.0014(13) -0.0005(14)
O2 0.042(2) 0.0268(17) 0.0219(16) 0.0002(13) 0.0128(14) 0.0003(14)
O3 0.069(3) 0.0215(18) 0.040(2) 0.0001(15) 0.0111(18) -0.0030(17)
O2M 0.063(3) 0.063(3) 0.023(4) 0.000 0.000 0.000
C2M 0.07(2) 0.061(19) 0.046(13) -0.002(12) -0.006(13) -0.008(14)
O12 0.0207(15) 0.0205(15) 0.0256(15) -0.0025(12) -0.0066(12) -0.0014(12)
O13 0.0280(18) 0.0377(19) 0.043(2) -0.0090(16) -0.0149(15) 0.0133(15)
O22 0.0270(16) 0.0213(15) 0.0237(15) 0.0029(12) 0.0008(12) -0.0007(13)
O23 0.0380(19) 0.0261(17) 0.0272(17) 0.0005(13) 0.0041(14) 0.0065(14)
O32 0.0199(15) 0.0187(15) 0.0293(16) 0.0060(12) 0.0000(12) 0.0007(12)
O33 0.0182(14) 0.0219(15) 0.0209(15) 0.0050(12) -0.0018(11) -0.0002(12)
O123 0.0150(14) 0.0172(14) 0.0212(14) 0.0021(11) -0.0029(11) -0.0024(11)
O1M 0.0240(15) 0.0160(14) 0.0231(15) 0.0020(11) -0.0004(12) -0.0035(12)
C11 0.019(2) 0.034(3) 0.031(2) -0.002(2) -0.0013(18) 0.0007(19)
C12 0.020(2) 0.023(2) 0.022(2) 0.0019(17) 0.0006(17) -0.0014(17)
C13 0.022(2) 0.025(2) 0.019(2) 0.0040(17) 0.0012(16) -0.0010(17)
C14 0.027(2) 0.029(2) 0.021(2) -0.0017(18) 0.0010(18) 0.0014(19)
C15 0.033(3) 0.030(2) 0.022(2) -0.0083(19) 0.0035(19) -0.001(2)
C16 0.028(2) 0.035(3) 0.024(2) -0.0044(19) -0.0046(18) -0.004(2)
C17 0.025(2) 0.030(2) 0.021(2) -0.0020(18) -0.0037(17) -0.0026(19)
C18 0.025(2) 0.034(3) 0.034(3) -0.008(2) -0.011(2) 0.004(2)
C19 0.052(4) 0.076(5) 0.085(5) -0.049(4) -0.044(4) 0.026(3)
C21 0.059(3) 0.037(3) 0.025(3) 0.007(2) 0.006(2) 0.008(3)
C22 0.039(3) 0.036(3) 0.021(2) 0.0039(19) -0.002(2) 0.001(2)
C23 0.053(3) 0.031(3) 0.022(2) 0.011(2) -0.001(2) 0.003(2)
C24 0.108(6) 0.045(3) 0.035(3) 0.022(3) 0.015(3) 0.020(4)
C25 0.136(7) 0.043(4) 0.044(4) 0.027(3) 0.011(4) 0.034(4)
C26 0.075(4) 0.034(3) 0.042(3) 0.012(2) 0.004(3) 0.021(3)
C27 0.039(3) 0.026(2) 0.035(3) 0.008(2) -0.003(2) 0.006(2)
C28 0.032(3) 0.020(2) 0.039(3) 0.007(2) 0.001(2) 0.0033(19)
C29 0.059(4) 0.037(3) 0.048(3) 0.014(3) 0.009(3) 0.024(3)
C31 0.030(3) 0.045(3) 0.044(3) 0.023(2) 0.012(2) 0.006(2)
C32 0.023(2) 0.026(2) 0.029(2) 0.0054(18) 0.0009(18) -0.0018(18)
C33 0.022(2) 0.029(2) 0.029(2) 0.0069(19) 0.0046(18) 0.0019(19)
C34 0.025(3) 0.057(4) 0.049(3) 0.025(3) 0.013(2) 0.005(2)
C35 0.019(2) 0.070(4) 0.056(4) 0.027(3) 0.015(2) 0.005(3)
C36 0.022(2) 0.040(3) 0.041(3) 0.008(2) -0.001(2) 0.005(2)
C37 0.016(2) 0.030(2) 0.026(2) 0.0003(18) -0.0021(17) -0.0044(17)
C38 0.019(2) 0.021(2) 0.025(2) -0.0017(17) -0.0048(17) -0.0009(16)
C39 0.023(2) 0.045(3) 0.036(3) 0.012(2) -0.001(2) 0.006(2)
C1M 0.050(3) 0.018(2) 0.030(2) 0.0015(18) 0.007(2) -0.006(2)

loop_
_atom_type_symbol
_atom_type_description
_atom_type_scat_dispersion_real
_atom_type_scat_dispersion_imag
_atom_type_scat_source
C C 0.0033 0.0016 'International Tables Vol C Tables 4.2.6.8 and 6.1.1.4'
H H 0.0000 0.0000 'International Tables Vol C Tables 4.2.6.8 and 6.1.1.4'
N N 0.0061 0.0033 'International Tables Vol C Tables 4.2.6.8 and 6.1.1.4'
O O 0.0106 0.0060 'International Tables Vol C Tables 4.2.6.8 and 6.1.1.4'
Ca Ca 0.2262 0.3064 'International Tables Vol C Tables 4.2.6.8 and 6.1.1.4'
Mn Mn 0.3368 0.7283 'International Tables Vol C Tables 4.2.6.8 and 6.1.1.4'

loop_
_geom_angle_atom_site_label_1
_geom_angle_atom_site_label_2
_geom_angle_atom_site_label_3
_geom_angle
_geom_angle_site_symmetry_1
_geom_angle_site_symmetry_3
_geom_angle_publ_flag
O2 Ca1 O2 149.80(17) . 2_665 ?
O2 Ca1 O2 86.11(4) . 3_655 ?
O2 Ca1 O2 86.11(4) 2_665 3_655 ?
O2 Ca1 O2 86.11(4) . 4_565 ?
O2 Ca1 O2 86.11(4) 2_665 4_565 ?
O2 Ca1 O2 149.80(17) 3_655 4_565 ?
O2 Ca1 O2M 74.90(8) . . ?
O2 Ca1 O2M 74.90(8) 2_665 . ?
O2 Ca1 O2M 74.90(8) 3_655 . ?
O2 Ca1 O2M 74.90(8) 4_565 . ?
O2 Ca1 O1 153.68(12) . 3_655 ?
O2 Ca1 O1 51.61(10) 2_665 3_655 ?
O2 Ca1 O1 80.05(11) 3_655 3_655 ?
O2 Ca1 O1 116.62(10) 4_565 3_655 ?
O2M Ca1 O1 121.89(8) . 3_655 ?
O2 Ca1 O1 80.05(11) . . ?
O2 Ca1 O1 116.61(11) 2_665 . ?
O2 Ca1 O1 51.60(10) 3_655 . ?
O2 Ca1 O1 153.68(12) 4_565 . ?
O2M Ca1 O1 121.89(8) . . ?
O1 Ca1 O1 73.79(7) 3_655 . ?
O2 Ca1 O1 116.62(10) . 2_665 ?
O2 Ca1 O1 80.05(11) 2_665 2_665 ?
O2 Ca1 O1 153.68(12) 3_655 2_665 ?
O2 Ca1 O1 51.60(10) 4_565 2_665 ?
O2M Ca1 O1 121.89(8) . 2_665 ?
O1 Ca1 O1 73.79(7) 3_655 2_665 ?
O1 Ca1 O1 116.22(16) . 2_665 ?
O2 Ca1 O1 51.60(10) . 4_565 ?
O2 Ca1 O1 153.68(12) 2_665 4_565 ?
O2 Ca1 O1 116.62(10) 3_655 4_565 ?
O2 Ca1 O1 80.05(11) 4_565 4_565 ?
O2M Ca1 O1 121.89(8) . 4_565 ?
O1 Ca1 O1 116.22(16) 3_655 4_565 ?
O1 Ca1 O1 73.80(7) . 4_565 ?
O1 Ca1 O1 73.79(7) 2_665 4_565 ?
O2 Ca1 N1 167.60(12) . 2_665 ?
O2 Ca1 N1 25.75(10) 2_665 2_665 ?
O2 Ca1 N1 82.03(11) 3_655 2_665 ?
O2 Ca1 N1 102.39(11) 4_565 2_665 ?
O2M Ca1 N1 98.39(8) . 2_665 ?
O1 Ca1 N1 25.86(10) 3_655 2_665 ?
O1 Ca1 N1 95.26(11) . 2_665 ?
O1 Ca1 N1 75.77(11) 2_665 2_665 ?
O1 Ca1 N1 138.23(12) 4_565 2_665 ?
O2 Ca1 N1 82.03(11) . 3_655 ?
O2 Ca1 N1 102.39(11) 2_665 3_655 ?
O2 Ca1 N1 25.75(10) 3_655 3_655 ?
O2 Ca1 N1 167.60(11) 4_565 3_655 ?
O2M Ca1 N1 98.39(8) . 3_655 ?
O1 Ca1 N1 75.77(11) 3_655 3_655 ?
O1 Ca1 N1 25.85(10) . 3_655 ?
O1 Ca1 N1 138.23(12) 2_665 3_655 ?
O1 Ca1 N1 95.26(11) 4_565 3_655 ?
N1 Ca1 N1 88.78(2) 2_665 3_655 ?
O2 Ca1 N1 102.39(11) . 4_565 ?
O2 Ca1 N1 82.03(11) 2_665 4_565 ?
O2 Ca1 N1 167.60(11) 3_655 4_565 ?
O2 Ca1 N1 25.75(10) 4_565 4_565 ?
O2M Ca1 N1 98.39(8) . 4_565 ?
O1 Ca1 N1 95.26(11) 3_655 4_565 ?
O1 Ca1 N1 138.23(12) . 4_565 ?
O1 Ca1 N1 25.85(10) 2_665 4_565 ?
O1 Ca1 N1 75.77(11) 4_565 4_565 ?
N1 Ca1 N1 88.78(2) 2_665 4_565 ?
N1 Ca1 N1 163.23(16) 3_655 4_565 ?
O21C Ca2 O21C 99.4(4) 2_565 8_666 ?
O21C Ca2 O21C 99.4(4) 2_565 7_566 ?
O21C Ca2 O21C 132.4(11) 8_666 7_566 ?
O21C Ca2 O21C 132.4(11) 2_565 . ?
O21C Ca2 O21C 99.4(4) 8_666 . ?
O21C Ca2 O21C 99.4(4) 7_566 . ?
O21C Ca2 O21B 44.1(8) 2_565 2_565 ?
O21C Ca2 O21B 76.9(8) 8_666 2_565 ?
O21C Ca2 O21B 141.0(8) 7_566 2_565 ?
O21C Ca2 O21B 99.7(9) . 2_565 ?
O21C Ca2 O21B 76.9(8) 2_565 7_566 ?
O21C Ca2 O21B 99.7(9) 8_666 7_566 ?
O21C Ca2 O21B 44.1(8) 7_566 7_566 ?
O21C Ca2 O21B 141.0(8) . 7_566 ?
O21B Ca2 O21B 117.7(7) 2_565 7_566 ?
O21C Ca2 O21B 141.0(8) 2_565 8_666 ?
O21C Ca2 O21B 44.1(8) 8_666 8_666 ?
O21C Ca2 O21B 99.6(9) 7_566 8_666 ?
O21C Ca2 O21B 76.9(8) . 8_666 ?
O21B Ca2 O21B 117.7(7) 2_565 8_666 ?
O21B Ca2 O21B 94.0(13) 7_566 8_666 ?
O21C Ca2 O21B 99.7(9) 2_565 . ?
O21C Ca2 O21B 141.0(8) 8_666 . ?
O21C Ca2 O21B 76.9(8) 7_566 . ?
O21C Ca2 O21B 44.1(8) . . ?
O21B Ca2 O21B 94.0(13) 2_565 . ?
O21B Ca2 O21B 117.7(7) 7_566 . ?
O21B Ca2 O21B 117.7(7) 8_666 . ?
O21C Ca2 O22B 48.8(8) 2_565 2_565 ?
O21C Ca2 O22B 134.1(8) 8_666 2_565 ?
O21C Ca2 O22B 89.8(8) 7_566 2_565 ?
O21C Ca2 O22B 88.0(9) . 2_565 ?
O21B Ca2 O22B 57.2(9) 2_565 2_565 ?
O21B Ca2 O22B 102.4(9) 7_566 2_565 ?
O21B Ca2 O22B 163.2(10) 8_666 2_565 ?
O21B Ca2 O22B 50.9(9) . 2_565 ?
O21C Ca2 O22B 88.0(9) 2_565 . ?
O21C Ca2 O22B 89.8(8) 8_666 . ?
O21C Ca2 O22B 134.1(8) 7_566 . ?
O21C Ca2 O22B 48.8(8) . . ?
O21B Ca2 O22B 50.9(9) 2_565 . ?
O21B Ca2 O22B 163.2(10) 7_566 . ?
O21B Ca2 O22B 102.4(9) 8_666 . ?
O21B Ca2 O22B 57.2(9) . . ?
O22B Ca2 O22B 61.5(13) 2_565 . ?
O21C Ca2 O22B 89.8(8) 2_565 8_666 ?
O21C Ca2 O22B 48.8(8) 8_666 8_666 ?
O21C Ca2 O22B 88.0(9) 7_566 8_666 ?
O21C Ca2 O22B 134.1(8) . 8_666 ?
O21B Ca2 O22B 102.4(9) 2_565 8_666 ?
O21B Ca2 O22B 50.9(9) 7_566 8_666 ?
O21B Ca2 O22B 57.2(9) 8_666 8_666 ?
O21B Ca2 O22B 163.2(10) . 8_666 ?
O22B Ca2 O22B 137.6(9) 2_565 8_666 ?
O22B Ca2 O22B 137.6(9) . 8_666 ?
O21C Ca2 O22B 134.1(8) 2_565 7_566 ?
O21C Ca2 O22B 88.0(9) 8_666 7_566 ?
O21C Ca2 O22B 48.8(8) 7_566 7_566 ?
O21C Ca2 O22B 89.8(8) . 7_566 ?
O21B Ca2 O22B 163.2(10) 2_565 7_566 ?
O21B Ca2 O22B 57.2(9) 7_566 7_566 ?
O21B Ca2 O22B 50.9(9) 8_666 7_566 ?
O21B Ca2 O22B 102.4(9) . 7_566 ?
O22B Ca2 O22B 137.6(9) 2_565 7_566 ?
O22B Ca2 O22B 137.6(9) . 7_566 ?
O22B Ca2 O22B 61.5(13) 8_666 7_566 ?
O1M Mn1 O22 175.85(13) . . ?
O1M Mn1 O123 84.01(12) . . ?
O22 Mn1 O123 95.27(12) . . ?
O1M Mn1 N11 96.20(13) . . ?
O22 Mn1 N11 85.29(13) . . ?
O123 Mn1 N11 169.12(13) . . ?
O1M Mn1 N12 92.01(13) . . ?
O22 Mn1 N12 92.13(13) . . ?
O123 Mn1 N12 95.79(12) . . ?
N11 Mn1 N12 73.33(13) . . ?
O1M Mn1 N13 91.32(13) . . ?
O22 Mn1 N13 85.52(13) . . ?
O123 Mn1 N13 120.52(12) . . ?
N11 Mn1 N13 70.35(13) . . ?
N12 Mn1 N13 143.68(13) . . ?
O1M Mn1 Mn2 106.02(9) . . ?
O22 Mn1 Mn2 71.50(9) . . ?
O123 Mn1 Mn2 34.91(8) . . ?
N11 Mn1 Mn2 152.46(10) . . ?
N12 Mn1 Mn2 120.88(9) . . ?
N13 Mn1 Mn2 92.70(9) . . ?
O1M Mn1 Mn3 41.82(9) . . ?
O22 Mn1 Mn3 136.81(9) . . ?
O123 Mn1 Mn3 42.65(8) . . ?
N11 Mn1 Mn3 137.90(10) . . ?
N12 Mn1 Mn3 100.09(9) . . ?
N13 Mn1 Mn3 106.28(9) . . ?
Mn2 Mn1 Mn3 66.66(2) . . ?
O123 Mn2 O32 94.23(12) . 5_667 ?
O123 Mn2 O33 92.59(12) . . ?
O32 Mn2 O33 173.01(12) 5_667 . ?
O123 Mn2 N21 160.50(14) . . ?
O32 Mn2 N21 84.37(13) 5_667 . ?
O33 Mn2 N21 89.72(13) . . ?
O123 Mn2 N22 87.95(13) . . ?
O32 Mn2 N22 88.31(13) 5_667 . ?
O33 Mn2 N22 93.50(13) . . ?
N21 Mn2 N22 72.57(14) . . ?
O123 Mn2 N23 128.64(13) . . ?
O32 Mn2 N23 95.83(13) 5_667 . ?
O33 Mn2 N23 78.65(13) . . ?
N21 Mn2 N23 70.78(14) . . ?
N22 Mn2 N23 142.48(13) . . ?
O123 Mn2 Mn1 36.42(8) . . ?
O32 Mn2 Mn1 109.15(9) 5_667 . ?
O33 Mn2 Mn1 77.39(9) . . ?
N21 Mn2 Mn1 126.18(11) . . ?
N22 Mn2 Mn1 56.74(10) . . ?
N23 Mn2 Mn1 150.26(9) . . ?
O1M Mn3 O123 70.64(10) . . ?
O1M Mn3 O12 159.99(11) . 5_667 ?
O123 Mn3 O12 98.71(11) . 5_667 ?
O1M Mn3 N32 87.51(12) . . ?
O123 Mn3 N32 143.08(11) . . ?
O12 Mn3 N32 109.68(12) 5_667 . ?
O1M Mn3 N31 97.68(12) . . ?
O123 Mn3 N31 141.47(12) . . ?
O12 Mn3 N31 79.99(12) 5_667 . ?
N32 Mn3 N31 68.76(12) . . ?
O1M Mn3 O123 106.05(10) . 5_667 ?
O123 Mn3 O123 83.84(10) . 5_667 ?
O12 Mn3 O123 89.04(10) 5_667 5_667 ?
N32 Mn3 O123 73.83(11) . 5_667 ?
N31 Mn3 O123 134.32(11) . 5_667 ?
O1M Mn3 N33 86.35(11) . . ?
O123 Mn3 N33 75.69(11) . . ?
O12 Mn3 N33 74.41(11) 5_667 . ?
N32 Mn3 N33 133.79(12) . . ?
N31 Mn3 N33 66.82(12) . . ?
O123 Mn3 N33 151.10(11) 5_667 . ?
O1M Mn3 Mn1 34.56(7) . . ?
O123 Mn3 Mn1 36.43(7) . . ?
O12 Mn3 Mn1 131.18(8) 5_667 . ?
N32 Mn3 Mn1 118.94(9) . . ?
N31 Mn3 Mn1 120.67(9) . . ?
O123 Mn3 Mn1 99.87(7) 5_667 . ?
N33 Mn3 Mn1 75.40(9) . . ?
O3 N1 O1 121.6(4) . 4_565 ?
O3 N1 O2 121.2(4) . . ?
O1 N1 O2 117.3(3) 4_565 . ?
O3 N1 Ca1 177.2(3) . . ?
O1 N1 Ca1 61.1(2) 4_565 . ?
O2 N1 Ca1 56.2(2) . . ?
C13 N11 C17 120.2(4) . . ?
C13 N11 Mn1 117.5(3) . . ?
C17 N11 Mn1 122.2(3) . . ?
C12 N12 O12 118.9(3) . . ?
C12 N12 Mn1 118.9(3) . . ?
O12 N12 Mn1 121.8(3) . . ?
C18 N13 O13 113.6(4) . . ?
C18 N13 Mn1 117.3(3) . . ?
O13 N13 Mn1 129.1(3) . . ?
C23 N21 C27 121.0(4) . . ?
C23 N21 Mn2 117.0(3) . . ?
C27 N21 Mn2 121.8(3) . . ?
C22 N22 O22 120.4(4) . . ?
C22 N22 Mn2 117.1(3) . . ?
O22 N22 Mn2 118.4(2) . . ?
C28 N23 O23 114.8(4) . . ?
C28 N23 Mn2 117.0(3) . . ?
O23 N23 Mn2 126.4(3) . . ?
C33 N31 C37 120.4(4) . . ?
C33 N31 Mn3 117.4(3) . . ?
C37 N31 Mn3 120.2(3) . . ?
C32 N32 O32 116.8(3) . . ?
C32 N32 Mn3 121.4(3) . . ?
O32 N32 Mn3 121.7(2) . . ?
C38 N33 O33 115.9(3) . . ?
C38 N33 Mn3 121.8(3) . . ?
O33 N33 Mn3 122.3(2) . . ?
N1 O1 Ca1 93.1(2) 3_655 . ?
N1 O2 Ca1 98.0(2) . . ?
C2M O2M C2M 95(2) . 2_665 ?
C2M O2M C2M 62.8(14) . 4_565 ?
C2M O2M C2M 62.8(14) 2_665 4_565 ?
C2M O2M C2M 62.8(14) . 3_655 ?
C2M O2M C2M 62.8(14) 2_665 3_655 ?
C2M O2M C2M 95(2) 4_565 3_655 ?
C2M O2M Ca1 132.5(12) . . ?
C2M O2M Ca1 132.5(12) 2_665 . ?
C2M O2M Ca1 132.5(12) 4_565 . ?
C2M O2M Ca1 132.5(12) 3_655 . ?
O2M C2M C2M 58.6(7) . 4_565 ?
O2M C2M C2M 58.6(7) . 3_655 ?
C2M C2M C2M 90.002(15) 4_565 3_655 ?
O2M C2M O3X 167(3) . . ?
C2M C2M O3X 113(3) 4_565 . ?
C2M C2M O3X 134(2) 3_655 . ?
O2M C2M C2M 42.5(12) . 2_665 ?
C2M C2M C2M 45.001(7) 4_565 2_665 ?
C2M C2M C2M 45.001(4) 3_655 2_665 ?
O3X C2M C2M 139.7(17) . 2_665 ?
N12 O12 Mn3 118.7(2) . 5_667 ?
N22 O22 Mn1 105.3(2) . . ?
N32 O32 Mn2 117.5(2) . 5_667 ?
N33 O33 Mn2 110.7(2) . . ?
Mn2 O123 Mn1 108.67(13) . . ?
Mn2 O123 Mn3 115.84(13) . . ?
Mn1 O123 Mn3 100.92(12) . . ?
Mn2 O123 Mn3 119.47(13) . 5_667 ?
Mn1 O123 Mn3 113.93(12) . 5_667 ?
Mn3 O123 Mn3 96.16(10) . 5_667 ?
C1M O1M Mn1 124.8(3) . . ?
C1M O1M Mn3 130.7(3) . . ?
Mn1 O1M Mn3 103.62(13) . . ?
N12 C12 C13 112.8(4) . . ?
N12 C12 C11 126.0(4) . . ?
C13 C12 C11 121.2(4) . . ?
N11 C13 C14 121.0(4) . . ?
N11 C13 C12 116.1(4) . . ?
C14 C13 C12 122.8(4) . . ?
C15 C14 C13 118.5(4) . . ?
C16 C15 C14 120.3(4) . . ?
C15 C16 C17 118.4(4) . . ?
N11 C17 C16 121.5(4) . . ?
N11 C17 C18 115.4(4) . . ?
C16 C17 C18 123.1(4) . . ?
N13 C18 C17 114.4(4) . . ?
N13 C18 C19 123.6(5) . . ?
C17 C18 C19 121.9(4) . . ?
N22 C22 C23 112.4(4) . . ?
N22 C22 C21 126.0(5) . . ?
C23 C22 C21 121.6(4) . . ?
N21 C23 C24 120.4(5) . . ?
N21 C23 C22 116.7(4) . . ?
C24 C23 C22 122.9(5) . . ?
C25 C24 C23 118.1(6) . . ?
C26 C25 C24 120.6(5) . . ?
C25 C26 C27 119.2(5) . . ?
N21 C27 C26 120.7(5) . . ?
N21 C27 C28 114.7(4) . . ?
C26 C27 C28 124.6(5) . . ?
N23 C28 C27 114.7(4) . . ?
N23 C28 C29 124.5(5) . . ?
C27 C28 C29 120.8(4) . . ?
N32 C32 C33 114.2(4) . . ?
N32 C32 C31 124.9(4) . . ?
C33 C32 C31 120.9(4) . . ?
N31 C33 C34 121.6(4) . . ?
N31 C33 C32 115.1(4) . . ?
C34 C33 C32 123.3(4) . . ?
C35 C34 C33 118.3(5) . . ?
C34 C35 C36 120.5(5) . . ?
C35 C36 C37 118.0(4) . . ?
N31 C37 C36 121.3(4) . . ?
N31 C37 C38 115.6(4) . . ?
C36 C37 C38 123.1(4) . . ?
N33 C38 C37 113.3(4) . . ?
N33 C38 C39 125.0(4) . . ?
C37 C38 C39 121.7(4) . . ?
O22A N2A O23A 121.4(12) . . ?
O22A N2A O21A 116.9(11) . . ?
O23A N2A O21A 121.8(11) . . ?
O22A N2A Ca2 64.3(8) . . ?
O23A N2A Ca2 173.8(10) . . ?
O21A N2A Ca2 52.6(6) . . ?
N2A O21A Ca2 105.3(7) . . ?
N2A O22A Ca2 93.2(9) . . ?
O22B N2B O23B 119.5(12) . . ?
O22B N2B O21B 119.1(12) . . ?
O23B N2B O21B 121.5(12) . . ?
O22B N2B Ca2 63.4(10) . . ?
O23B N2B Ca2 170.7(15) . . ?
O21B N2B Ca2 56.7(10) . . ?
N2B O21B Ca2 94.4(12) . . ?
N2B O22B Ca2 87.9(12) . . ?
O21C N2C O22C 122.5(14) . . ?
O21C N2C O23C 117.8(14) . . ?
O22C N2C O23C 119.7(14) . . ?
O21C N2C Ca2 54.6(10) . . ?
O22C N2C Ca2 68.5(11) . . ?
O23C N2C Ca2 170.9(14) . . ?
N2C O21C Ca2 98.8(12) . . ?
N2C O22C Ca2 84.5(11) . . ?

loop_
_geom_bond_atom_site_label_1
_geom_bond_atom_site_label_2
_geom_bond_distance
_geom_bond_site_symmetry_2
_geom_bond_publ_flag
Ca1 O2 2.424(3) . ?
Ca1 O2 2.424(3) 2_665 ?
Ca1 O2 2.424(3) 3_655 ?
Ca1 O2 2.424(3) 4_565 ?
Ca1 O2M 2.455(7) . ?
Ca1 O1 2.530(3) 3_655 ?
Ca1 O1 2.530(3) . ?
Ca1 O1 2.530(3) 2_665 ?
Ca1 O1 2.530(3) 4_565 ?
Ca1 N1 2.887(4) 2_665 ?
Ca1 N1 2.887(4) 3_655 ?
Ca1 N1 2.887(4) 4_565 ?
Ca2 O21C 2.21(2) 2_565 ?
Ca2 O21C 2.21(2) 8_666 ?
Ca2 O21C 2.21(2) 7_566 ?
Ca2 O21C 2.21(2) . ?
Ca2 O21B 2.29(2) 2_565 ?
Ca2 O21B 2.29(2) 7_566 ?
Ca2 O21B 2.29(2) 8_666 ?
Ca2 O21B 2.29(2) . ?
Ca2 O22B 2.44(2) 2_565 ?
Ca2 O22B 2.44(2) . ?
Ca2 O22B 2.44(2) 8_666 ?
Ca2 O22B 2.44(2) 7_566 ?
Mn1 O1M 1.873(3) . ?
Mn1 O22 1.940(3) . ?
Mn1 O123 1.941(3) . ?
Mn1 N11 2.128(4) . ?
Mn1 N12 2.179(4) . ?
Mn1 N13 2.362(4) . ?
Mn1 Mn2 3.0978(9) . ?
Mn1 Mn3 3.2096(9) . ?
Mn2 O123 1.871(3) . ?
Mn2 O32 1.895(3) 5_667 ?
Mn2 O33 1.934(3) . ?
Mn2 N21 2.119(4) . ?
Mn2 N22 2.210(4) . ?
Mn2 N23 2.329(4) . ?
Mn3 O1M 2.202(3) . ?
Mn3 O123 2.215(3) . ?
Mn3 O12 2.222(3) 5_667 ?
Mn3 N32 2.270(3) . ?
Mn3 N31 2.297(4) . ?
Mn3 O123 2.322(3) 5_667 ?
Mn3 N33 2.379(3) . ?
N1 O3 1.237(5) . ?
N1 O1 1.261(5) 4_565 ?
N1 O2 1.267(5) . ?
N11 C13 1.339(6) . ?
N11 C17 1.348(6) . ?
N12 C12 1.293(6) . ?
N12 O12 1.351(4) . ?
N13 C18 1.279(6) . ?
N13 O13 1.395(5) . ?
N21 C23 1.346(6) . ?
N21 C27 1.349(6) . ?
N22 C22 1.292(6) . ?
N22 O22 1.351(5) . ?
N23 C28 1.273(6) . ?
N23 O23 1.381(5) . ?
N31 C33 1.335(6) . ?
N31 C37 1.341(6) . ?
N32 C32 1.286(6) . ?
N32 O32 1.363(4) . ?
N33 C38 1.279(5) . ?
N33 O33 1.388(4) . ?
O1 N1 1.261(5) 3_655 ?
O2M C2M 1.26(3) . ?
O2M C2M 1.26(3) 2_665 ?
O2M C2M 1.26(3) 4_565 ?
O2M C2M 1.26(3) 3_655 ?
C2M C2M 1.31(4) 4_565 ?
C2M C2M 1.31(4) 3_655 ?
C2M O3X 1.59(4) . ?
C2M C2M 1.85(5) 2_665 ?
O12 Mn3 2.222(3) 5_667 ?
O32 Mn2 1.895(3) 5_667 ?
O123 Mn3 2.322(3) 5_667 ?
O1M C1M 1.408(5) . ?
C11 C12 1.492(6) . ?
C12 C13 1.474(6) . ?
C13 C14 1.401(6) . ?
C14 C15 1.384(7) . ?
C15 C16 1.377(7) . ?
C16 C17 1.392(6) . ?
C17 C18 1.485(6) . ?
C18 C19 1.503(7) . ?
C21 C22 1.500(7) . ?
C22 C23 1.457(7) . ?
C23 C24 1.400(7) . ?
C24 C25 1.395(9) . ?
C25 C26 1.364(9) . ?
C26 C27 1.386(7) . ?
C27 C28 1.475(7) . ?
C28 C29 1.499(7) . ?
C31 C32 1.498(6) . ?
C32 C33 1.483(6) . ?
C33 C34 1.388(7) . ?
C34 C35 1.381(7) . ?
C35 C36 1.384(7) . ?
C36 C37 1.396(6) . ?
C37 C38 1.484(6) . ?
C38 C39 1.495(6) . ?
C11M O11M 1.14(2) . ?
O12M C12M 1.68(3) . ?
O13M C13M 1.59(3) . ?
N2A O22A 1.192(14) . ?
N2A O23A 1.193(13) . ?
N2A O21A 1.214(12) . ?
N2B O22B 1.31(2) . ?
N2B O23B 1.312(18) . ?
N2B O21B 1.32(2) . ?
N2C O21C 1.215(19) . ?
N2C O22C 1.227(19) . ?
N2C O23C 1.243(18) . ?

loop_
_geom_torsion_atom_site_label_1
_geom_torsion_atom_site_label_2
_geom_torsion_atom_site_label_3
_geom_torsion_atom_site_label_4
_geom_torsion
_geom_torsion_site_symmetry_1
_geom_torsion_site_symmetry_2
_geom_torsion_site_symmetry_3
_geom_torsion_site_symmetry_4
_geom_torsion_publ_flag
O1M Mn1 Mn2 O123 53.03(17) . . . . ?
O22 Mn1 Mn2 O123 -130.46(17) . . . . ?
N11 Mn1 Mn2 O123 -164.4(3) . . . . ?
N12 Mn1 Mn2 O123 -49.34(18) . . . . ?
N13 Mn1 Mn2 O123 145.18(17) . . . . ?
Mn3 Mn1 Mn2 O123 38.61(14) . . . . ?
O1M Mn1 Mn2 O32 123.20(13) . . . 5_667 ?
O22 Mn1 Mn2 O32 -60.28(13) . . . 5_667 ?
O123 Mn1 Mn2 O32 70.17(17) . . . 5_667 ?
N11 Mn1 Mn2 O32 -94.3(2) . . . 5_667 ?
N12 Mn1 Mn2 O32 20.83(15) . . . 5_667 ?
N13 Mn1 Mn2 O32 -144.65(13) . . . 5_667 ?
Mn3 Mn1 Mn2 O32 108.78(10) . . . 5_667 ?
O1M Mn1 Mn2 O33 -59.38(13) . . . . ?
O22 Mn1 Mn2 O33 117.13(13) . . . . ?
O123 Mn1 Mn2 O33 -112.41(16) . . . . ?
N11 Mn1 Mn2 O33 83.2(2) . . . . ?
N12 Mn1 Mn2 O33 -161.75(14) . . . . ?
N13 Mn1 Mn2 O33 32.77(13) . . . . ?
Mn3 Mn1 Mn2 O33 -73.80(9) . . . . ?
O1M Mn1 Mn2 N21 -139.60(16) . . . . ?
O22 Mn1 Mn2 N21 36.91(16) . . . . ?
O123 Mn1 Mn2 N21 167.37(19) . . . . ?
N11 Mn1 Mn2 N21 2.9(3) . . . . ?
N12 Mn1 Mn2 N21 118.02(17) . . . . ?
N13 Mn1 Mn2 N21 -47.45(16) . . . . ?
Mn3 Mn1 Mn2 N21 -154.03(13) . . . . ?
O1M Mn1 Mn2 N22 -162.17(15) . . . . ?
O22 Mn1 Mn2 N22 14.34(15) . . . . ?
O123 Mn1 Mn2 N22 144.79(18) . . . . ?
N11 Mn1 Mn2 N22 -19.6(2) . . . . ?
N12 Mn1 Mn2 N22 95.45(16) . . . . ?
N13 Mn1 Mn2 N22 -70.02(15) . . . . ?
Mn3 Mn1 Mn2 N22 -176.60(11) . . . . ?
O1M Mn1 Mn2 N23 -22.4(2) . . . . ?
O22 Mn1 Mn2 N23 154.2(2) . . . . ?
O123 Mn1 Mn2 N23 -75.4(2) . . . . ?
N11 Mn1 Mn2 N23 120.2(3) . . . . ?
N12 Mn1 Mn2 N23 -124.7(2) . . . . ?
N13 Mn1 Mn2 N23 69.8(2) . . . . ?
Mn3 Mn1 Mn2 N23 -36.78(19) . . . . ?
O22 Mn1 Mn3 O1M 174.20(19) . . . . ?
O123 Mn1 Mn3 O1M -169.24(18) . . . . ?
N11 Mn1 Mn3 O1M -5.39(19) . . . . ?
N12 Mn1 Mn3 O1M -81.64(16) . . . . ?
N13 Mn1 Mn3 O1M 73.12(16) . . . . ?
Mn2 Mn1 Mn3 O1M 158.96(14) . . . . ?
O1M Mn1 Mn3 O123 169.24(18) . . . . ?
O22 Mn1 Mn3 O123 -16.56(18) . . . . ?
N11 Mn1 Mn3 O123 163.85(19) . . . . ?
N12 Mn1 Mn3 O123 87.60(15) . . . . ?
N13 Mn1 Mn3 O123 -117.64(15) . . . . ?
Mn2 Mn1 Mn3 O123 -31.81(12) . . . . ?
O1M Mn1 Mn3 O12 -158.55(17) . . . 5_667 ?
O22 Mn1 Mn3 O12 15.64(17) . . . 5_667 ?
O123 Mn1 Mn3 O12 32.21(15) . . . 5_667 ?
N11 Mn1 Mn3 O12 -163.94(17) . . . 5_667 ?
N12 Mn1 Mn3 O12 119.81(14) . . . 5_667 ?
N13 Mn1 Mn3 O12 -85.43(14) . . . 5_667 ?
Mn2 Mn1 Mn3 O12 0.40(10) . . . 5_667 ?
O1M Mn1 Mn3 N32 27.12(17) . . . . ?
O22 Mn1 Mn3 N32 -158.68(16) . . . . ?
O123 Mn1 Mn3 N32 -142.12(15) . . . . ?
N11 Mn1 Mn3 N32 21.73(18) . . . . ?
N12 Mn1 Mn3 N32 -54.52(14) . . . . ?
N13 Mn1 Mn3 N32 100.24(14) . . . . ?
Mn2 Mn1 Mn3 N32 -173.92(10) . . . . ?
O1M Mn1 Mn3 N31 -54.05(17) . . . . ?
O22 Mn1 Mn3 N31 120.14(17) . . . . ?
O123 Mn1 Mn3 N31 136.71(16) . . . . ?
N11 Mn1 Mn3 N31 -59.44(18) . . . . ?
N12 Mn1 Mn3 N31 -135.69(14) . . . . ?
N13 Mn1 Mn3 N31 19.06(14) . . . . ?
Mn2 Mn1 Mn3 N31 104.90(11) . . . . ?
O1M Mn1 Mn3 O123 104.01(15) . . . 5_667 ?
O22 Mn1 Mn3 O123 -81.79(15) . . . 5_667 ?
O123 Mn1 Mn3 O123 -65.23(16) . . . 5_667 ?
N11 Mn1 Mn3 O123 98.62(16) . . . 5_667 ?
N12 Mn1 Mn3 O123 22.37(12) . . . 5_667 ?
N13 Mn1 Mn3 O123 177.13(12) . . . 5_667 ?
Mn2 Mn1 Mn3 O123 -97.03(7) . . . 5_667 ?
O1M Mn1 Mn3 N33 -105.19(16) . . . . ?
O22 Mn1 Mn3 N33 69.01(16) . . . . ?
O123 Mn1 Mn3 N33 85.57(14) . . . . ?
N11 Mn1 Mn3 N33 -110.58(17) . . . . ?
N12 Mn1 Mn3 N33 173.17(13) . . . . ?
N13 Mn1 Mn3 N33 -32.07(13) . . . . ?
Mn2 Mn1 Mn3 N33 53.77(9) . . . . ?
O2 Ca1 N1 O3 -22(7) . . . . ?
O2 Ca1 N1 O3 58(7) 2_665 . . . ?
O2 Ca1 N1 O3 -74(7) 3_655 . . . ?
O2 Ca1 N1 O3 75(7) 4_565 . . . ?
O2M Ca1 N1 O3 2(7) . . . . ?
O1 Ca1 N1 O3 -163(7) 3_655 . . . ?
O1 Ca1 N1 O3 -119(7) . . . . ?
O1 Ca1 N1 O3 125(7) 2_665 . . . ?
O1 Ca1 N1 O3 159(7) 4_565 . . . ?
N1 Ca1 N1 O3 -178(100) 2_665 . . . ?
N1 Ca1 N1 O3 -96(7) 3_655 . . . ?
N1 Ca1 N1 O3 100(7) 4_565 . . . ?
O2 Ca1 N1 O1 178.8(4) . . . 4_565 ?
O2 Ca1 N1 O1 -100.7(6) 2_665 . . 4_565 ?
O2 Ca1 N1 O1 126.8(2) 3_655 . . 4_565 ?
O2 Ca1 N1 O1 -83.6(2) 4_565 . . 4_565 ?
O2M Ca1 N1 O1 -157.0(2) . . . 4_565 ?
O1 Ca1 N1 O1 37.9(4) 3_655 . . 4_565 ?
O1 Ca1 N1 O1 82.1(3) . . . 4_565 ?
O1 Ca1 N1 O1 -33.6(2) 2_665 . . 4_565 ?
N1 Ca1 N1 O1 23.0(2) 2_665 . . 4_565 ?
N1 Ca1 N1 O1 104.7(2) 3_655 . . 4_565 ?
N1 Ca1 N1 O1 -58.7(3) 4_565 . . 4_565 ?
O2 Ca1 N1 O2 80.5(7) 2_665 . . . ?
O2 Ca1 N1 O2 -52.0(2) 3_655 . . . ?
O2 Ca1 N1 O2 97.6(3) 4_565 . . . ?
O2M Ca1 N1 O2 24.3(3) . . . . ?
O1 Ca1 N1 O2 -140.9(2) 3_655 . . . ?
O1 Ca1 N1 O2 -96.6(3) . . . . ?
O1 Ca1 N1 O2 147.6(3) 2_665 . . . ?
O1 Ca1 N1 O2 -178.8(4) 4_565 . . . ?
N1 Ca1 N1 O2 -155.7(3) 2_665 . . . ?
N1 Ca1 N1 O2 -74.0(3) 3_655 . . . ?
N1 Ca1 N1 O2 122.6(3) 4_565 . . . ?
O1M Mn1 N11 C13 -94.1(3) . . . . ?
O22 Mn1 N11 C13 89.8(3) . . . . ?
O123 Mn1 N11 C13 -3.6(9) . . . . ?
N12 Mn1 N11 C13 -3.8(3) . . . . ?
N13 Mn1 N11 C13 176.7(3) . . . . ?
Mn2 Mn1 N11 C13 121.9(3) . . . . ?
Mn3 Mn1 N11 C13 -90.5(3) . . . . ?
O1M Mn1 N11 C17 83.8(3) . . . . ?
O22 Mn1 N11 C17 -92.3(3) . . . . ?
O123 Mn1 N11 C17 174.3(6) . . . . ?
N12 Mn1 N11 C17 174.1(4) . . . . ?
N13 Mn1 N11 C17 -5.3(3) . . . . ?
Mn2 Mn1 N11 C17 -60.1(4) . . . . ?
Mn3 Mn1 N11 C17 87.5(3) . . . . ?
O1M Mn1 N12 C12 105.5(3) . . . . ?
O22 Mn1 N12 C12 -74.8(3) . . . . ?
O123 Mn1 N12 C12 -170.3(3) . . . . ?
N11 Mn1 N12 C12 9.7(3) . . . . ?
N13 Mn1 N12 C12 10.5(4) . . . . ?
Mn2 Mn1 N12 C12 -144.4(3) . . . . ?
Mn3 Mn1 N12 C12 146.8(3) . . . . ?
O1M Mn1 N12 O12 -81.0(3) . . . . ?
O22 Mn1 N12 O12 98.7(3) . . . . ?
O123 Mn1 N12 O12 3.2(3) . . . . ?
N11 Mn1 N12 O12 -176.9(3) . . . . ?
N13 Mn1 N12 O12 -176.0(2) . . . . ?
Mn2 Mn1 N12 O12 29.0(3) . . . . ?
Mn3 Mn1 N12 O12 -39.7(3) . . . . ?
O1M Mn1 N13 C18 -93.3(4) . . . . ?
O22 Mn1 N13 C18 89.3(4) . . . . ?
O123 Mn1 N13 C18 -177.2(3) . . . . ?
N11 Mn1 N13 C18 2.8(4) . . . . ?
N12 Mn1 N13 C18 1.9(5) . . . . ?
Mn2 Mn1 N13 C18 160.5(4) . . . . ?
Mn3 Mn1 N13 C18 -133.0(3) . . . . ?
O1M Mn1 N13 O13 89.7(4) . . . . ?
O22 Mn1 N13 O13 -87.6(4) . . . . ?
O123 Mn1 N13 O13 5.9(4) . . . . ?
N11 Mn1 N13 O13 -174.2(4) . . . . ?
N12 Mn1 N13 O13 -175.1(3) . . . . ?
Mn2 Mn1 N13 O13 -16.4(3) . . . . ?
Mn3 Mn1 N13 O13 50.0(4) . . . . ?
O123 Mn2 N21 C23 -9.5(6) . . . . ?
O32 Mn2 N21 C23 77.2(4) 5_667 . . . ?
O33 Mn2 N21 C23 -106.5(4) . . . . ?
N22 Mn2 N21 C23 -12.8(4) . . . . ?
N23 Mn2 N21 C23 175.4(4) . . . . ?
Mn1 Mn2 N21 C23 -32.4(4) . . . . ?
O123 Mn2 N21 C27 175.8(4) . . . . ?
O32 Mn2 N21 C27 -97.5(4) 5_667 . . . ?
O33 Mn2 N21 C27 78.8(4) . . . . ?
N22 Mn2 N21 C27 172.5(4) . . . . ?
N23 Mn2 N21 C27 0.7(4) . . . . ?
Mn1 Mn2 N21 C27 152.9(3) . . . . ?
O123 Mn2 N22 C22 -159.9(4) . . . . ?
O32 Mn2 N22 C22 -65.6(4) 5_667 . . . ?
O33 Mn2 N22 C22 107.7(4) . . . . ?
N21 Mn2 N22 C22 19.0(3) . . . . ?
N23 Mn2 N22 C22 31.8(5) . . . . ?
Mn1 Mn2 N22 C22 -179.9(4) . . . . ?
O123 Mn2 N22 O22 -2.5(3) . . . . ?
O32 Mn2 N22 O22 91.8(3) 5_667 . . . ?
O33 Mn2 N22 O22 -95.0(3) . . . . ?
N21 Mn2 N22 O22 176.4(3) . . . . ?
N23 Mn2 N22 O22 -170.8(2) . . . . ?
Mn1 Mn2 N22 O22 -22.5(2) . . . . ?
O123 Mn2 N23 C28 -171.8(3) . . . . ?
O32 Mn2 N23 C28 88.0(3) 5_667 . . . ?
O33 Mn2 N23 C28 -87.6(3) . . . . ?
N21 Mn2 N23 C28 6.1(3) . . . . ?
N22 Mn2 N23 C28 -6.8(5) . . . . ?
Mn1 Mn2 N23 C28 -124.5(3) . . . . ?
O123 Mn2 N23 O23 -7.9(4) . . . . ?
O32 Mn2 N23 O23 -108.0(3) 5_667 . . . ?
O33 Mn2 N23 O23 76.3(3) . . . . ?
N21 Mn2 N23 O23 170.0(4) . . . . ?
N22 Mn2 N23 O23 157.1(3) . . . . ?
Mn1 Mn2 N23 O23 39.5(4) . . . . ?
O1M Mn3 N31 C33 99.9(3) . . . . ?
O123 Mn3 N31 C33 168.4(3) . . . . ?
O12 Mn3 N31 C33 -100.2(3) 5_667 . . . ?
N32 Mn3 N31 C33 15.7(3) . . . . ?
O123 Mn3 N31 C33 -21.5(4) 5_667 . . . ?
N33 Mn3 N31 C33 -177.4(4) . . . . ?
Mn1 Mn3 N31 C33 127.6(3) . . . . ?
O1M Mn3 N31 C37 -96.3(3) . . . . ?
O123 Mn3 N31 C37 -27.9(4) . . . . ?
O12 Mn3 N31 C37 63.6(3) 5_667 . . . ?
N32 Mn3 N31 C37 179.4(4) . . . . ?
O123 Mn3 N31 C37 142.3(3) 5_667 . . . ?
N33 Mn3 N31 C37 -13.6(3) . . . . ?
Mn1 Mn3 N31 C37 -68.7(3) . . . . ?
O1M Mn3 N32 C32 -113.0(3) . . . . ?
O123 Mn3 N32 C32 -165.4(3) . . . . ?
O12 Mn3 N32 C32 56.5(4) 5_667 . . . ?
N31 Mn3 N32 C32 -13.8(3) . . . . ?
O123 Mn3 N32 C32 139.5(4) 5_667 . . . ?
N33 Mn3 N32 C32 -30.5(4) . . . . ?
Mn1 Mn3 N32 C32 -128.0(3) . . . . ?
O1M Mn3 N32 O32 71.3(3) . . . . ?
O123 Mn3 N32 O32 18.9(4) . . . . ?
O12 Mn3 N32 O32 -119.2(3) 5_667 . . . ?
N31 Mn3 N32 O32 170.5(3) . . . . ?
O123 Mn3 N32 O32 -36.2(3) 5_667 . . . ?
N33 Mn3 N32 O32 153.8(2) . . . . ?
Mn1 Mn3 N32 O32 56.3(3) . . . . ?
O1M Mn3 N33 C38 108.9(3) . . . . ?
O123 Mn3 N33 C38 179.8(3) . . . . ?
O12 Mn3 N33 C38 -76.7(3) 5_667 . . . ?
N32 Mn3 N33 C38 25.8(4) . . . . ?
N31 Mn3 N33 C38 8.9(3) . . . . ?
O123 Mn3 N33 C38 -133.9(3) 5_667 . . . ?
Mn1 Mn3 N33 C38 142.1(3) . . . . ?
O1M Mn3 N33 O33 -72.5(3) . . . . ?
O123 Mn3 N33 O33 -1.6(3) . . . . ?
O12 Mn3 N33 O33 101.9(3) 5_667 . . . ?
N32 Mn3 N33 O33 -155.5(2) . . . . ?
N31 Mn3 N33 O33 -172.5(3) . . . . ?
O123 Mn3 N33 O33 44.7(4) 5_667 . . . ?
Mn1 Mn3 N33 O33 -39.2(2) . . . . ?
O2 Ca1 O1 N1 92.2(2) . . . 3_655 ?
O2 Ca1 O1 N1 -61.1(3) 2_665 . . 3_655 ?
O2 Ca1 O1 N1 -0.7(2) 3_655 . . 3_655 ?
O2 Ca1 O1 N1 151.6(3) 4_565 . . 3_655 ?
O2M Ca1 O1 N1 27.1(3) . . . 3_655 ?
O1 Ca1 O1 N1 -90.7(3) 3_655 . . 3_655 ?
O1 Ca1 O1 N1 -152.9(3) 2_665 . . 3_655 ?
O1 Ca1 O1 N1 145.0(3) 4_565 . . 3_655 ?
N1 Ca1 O1 N1 -76.2(2) 2_665 . . 3_655 ?
N1 Ca1 O1 N1 -170.25(13) 4_565 . . 3_655 ?
O3 N1 O2 Ca1 178.8(4) . . . . ?
O1 N1 O2 Ca1 -1.2(4) 4_565 . . . ?
O2 Ca1 O2 N1 -155.1(3) 2_665 . . . ?
O2 Ca1 O2 N1 129.5(3) 3_655 . . . ?
O2 Ca1 O2 N1 -79.7(3) 4_565 . . . ?
O2M Ca1 O2 N1 -155.1(3) . . . . ?
O1 Ca1 O2 N1 71.4(4) 3_655 . . . ?
O1 Ca1 O2 N1 77.8(3) . . . . ?
O1 Ca1 O2 N1 -36.6(3) 2_665 . . . ?
O1 Ca1 O2 N1 0.7(2) 4_565 . . . ?
N1 Ca1 O2 N1 146.5(5) 2_665 . . . ?
N1 Ca1 O2 N1 103.9(3) 3_655 . . . ?
N1 Ca1 O2 N1 -59.6(2) 4_565 . . . ?
O2 Ca1 O2M C2M 47(2) . . . . ?
O2 Ca1 O2M C2M -133(2) 2_665 . . . ?
O2 Ca1 O2M C2M 137(2) 3_655 . . . ?
O2 Ca1 O2M C2M -43(2) 4_565 . . . ?
O1 Ca1 O2M C2M -155(2) 3_655 . . . ?
O1 Ca1 O2M C2M 115(2) . . . . ?
O1 Ca1 O2M C2M -65(2) 2_665 . . . ?
O1 Ca1 O2M C2M 25(2) 4_565 . . . ?
N1 Ca1 O2M C2M -143(2) 2_665 . . . ?
N1 Ca1 O2M C2M 127(2) 3_655 . . . ?
N1 Ca1 O2M C2M -53(2) 4_565 . . . ?
O2 Ca1 O2M C2M -133(2) . . . 2_665 ?
O2 Ca1 O2M C2M 47(2) 2_665 . . 2_665 ?
O2 Ca1 O2M C2M -43(2) 3_655 . . 2_665 ?
O2 Ca1 O2M C2M 137(2) 4_565 . . 2_665 ?
O1 Ca1 O2M C2M 25(2) 3_655 . . 2_665 ?
O1 Ca1 O2M C2M -65(2) . . . 2_665 ?
O1 Ca1 O2M C2M 115(2) 2_665 . . 2_665 ?
O1 Ca1 O2M C2M -155(2) 4_565 . . 2_665 ?
N1 Ca1 O2M C2M 37(2) 2_665 . . 2_665 ?
N1 Ca1 O2M C2M -53(2) 3_655 . . 2_665 ?
N1 Ca1 O2M C2M 127(2) 4_565 . . 2_665 ?
O2 Ca1 O2M C2M 137(2) . . . 4_565 ?
O2 Ca1 O2M C2M -43(2) 2_665 . . 4_565 ?
O2 Ca1 O2M C2M -133(2) 3_655 . . 4_565 ?
O2 Ca1 O2M C2M 47(2) 4_565 . . 4_565 ?
O1 Ca1 O2M C2M -65(2) 3_655 . . 4_565 ?
O1 Ca1 O2M C2M -155(2) . . . 4_565 ?
O1 Ca1 O2M C2M 25(2) 2_665 . . 4_565 ?
O1 Ca1 O2M C2M 115(2) 4_565 . . 4_565 ?
N1 Ca1 O2M C2M -53(2) 2_665 . . 4_565 ?
N1 Ca1 O2M C2M -143(2) 3_655 . . 4_565 ?
N1 Ca1 O2M C2M 37(2) 4_565 . . 4_565 ?
O2 Ca1 O2M C2M -43(2) . . . 3_655 ?
O2 Ca1 O2M C2M 137(2) 2_665 . . 3_655 ?
O2 Ca1 O2M C2M 47(2) 3_655 . . 3_655 ?
O2 Ca1 O2M C2M -133(2) 4_565 . . 3_655 ?
O1 Ca1 O2M C2M 115(2) 3_655 . . 3_655 ?
O1 Ca1 O2M C2M 25(2) . . . 3_655 ?
O1 Ca1 O2M C2M -155(2) 2_665 . . 3_655 ?
O1 Ca1 O2M C2M -65(2) 4_565 . . 3_655 ?
N1 Ca1 O2M C2M 127(2) 2_665 . . 3_655 ?
N1 Ca1 O2M C2M 37(2) 3_655 . . 3_655 ?
N1 Ca1 O2M C2M -143(2) 4_565 . . 3_655 ?
C2M O2M C2M C2M -55.9(6) 2_665 . . 4_565 ?
C2M O2M C2M C2M -111.9(12) 3_655 . . 4_565 ?
Ca1 O2M C2M C2M 124.0(6) . . . 4_565 ?
C2M O2M C2M C2M 55.9(6) 2_665 . . 3_655 ?
C2M O2M C2M C2M 111.9(12) 4_565 . . 3_655 ?
Ca1 O2M C2M C2M -124.1(6) . . . 3_655 ?
C2M O2M C2M O3X -107(11) 2_665 . . . ?
C2M O2M C2M O3X -51(12) 4_565 . . . ?
C2M O2M C2M O3X -163(11) 3_655 . . . ?
Ca1 O2M C2M O3X 73(11) . . . . ?
C2M O2M C2M C2M 55.9(6) 4_565 . . 2_665 ?
C2M O2M C2M C2M -55.9(6) 3_655 . . 2_665 ?
Ca1 O2M C2M C2M 179.996(16) . . . 2_665 ?
C12 N12 O12 Mn3 164.9(3) . . . 5_667 ?
Mn1 N12 O12 Mn3 -8.5(4) . . . 5_667 ?
C22 N22 O22 Mn1 -171.4(4) . . . . ?
Mn2 N22 O22 Mn1 32.0(3) . . . . ?
O1M Mn1 O22 N22 33.3(19) . . . . ?
O123 Mn1 O22 N22 -46.5(2) . . . . ?
N11 Mn1 O22 N22 144.4(2) . . . . ?
N12 Mn1 O22 N22 -142.5(2) . . . . ?
N13 Mn1 O22 N22 73.8(2) . . . . ?
Mn2 Mn1 O22 N22 -20.6(2) . . . . ?
Mn3 Mn1 O22 N22 -35.3(3) . . . . ?
C32 N32 O32 Mn2 -138.4(3) . . . 5_667 ?
Mn3 N32 O32 Mn2 37.6(4) . . . 5_667 ?
C38 N33 O33 Mn2 151.3(3) . . . . ?
Mn3 N33 O33 Mn2 -27.4(3) . . . . ?
O123 Mn2 O33 N33 43.7(2) . . . . ?
O32 Mn2 O33 N33 -123.4(10) 5_667 . . . ?
N21 Mn2 O33 N33 -155.7(2) . . . . ?
N22 Mn2 O33 N33 131.8(2) . . . . ?
N23 Mn2 O33 N33 -85.3(2) . . . . ?
Mn1 Mn2 O33 N33 77.0(2) . . . . ?
O32 Mn2 O123 Mn1 -116.99(14) 5_667 . . . ?
O33 Mn2 O123 Mn1 64.57(14) . . . . ?
N21 Mn2 O123 Mn1 -31.9(5) . . . . ?
N22 Mn2 O123 Mn1 -28.84(14) . . . . ?
N23 Mn2 O123 Mn1 142.09(14) . . . . ?
O32 Mn2 O123 Mn3 130.32(15) 5_667 . . . ?
O33 Mn2 O123 Mn3 -48.13(15) . . . . ?
N21 Mn2 O123 Mn3 -144.6(4) . . . . ?
N22 Mn2 O123 Mn3 -141.54(15) . . . . ?
N23 Mn2 O123 Mn3 29.4(2) . . . . ?
Mn1 Mn2 O123 Mn3 -112.69(19) . . . . ?
O32 Mn2 O123 Mn3 16.07(16) 5_667 . . 5_667 ?
O33 Mn2 O123 Mn3 -162.37(15) . . . 5_667 ?
N21 Mn2 O123 Mn3 101.1(4) . . . 5_667 ?
N22 Mn2 O123 Mn3 104.22(16) . . . 5_667 ?
N23 Mn2 O123 Mn3 -84.85(19) . . . 5_667 ?
Mn1 Mn2 O123 Mn3 133.1(2) . . . 5_667 ?
O1M Mn1 O123 Mn2 -129.45(15) . . . . ?
O22 Mn1 O123 Mn2 46.44(15) . . . . ?
N11 Mn1 O123 Mn2 138.9(6) . . . . ?
N12 Mn1 O123 Mn2 139.12(14) . . . . ?
N13 Mn1 O123 Mn2 -41.46(19) . . . . ?
Mn3 Mn1 O123 Mn2 -122.26(17) . . . . ?
O1M Mn1 O123 Mn3 -7.19(12) . . . . ?
O22 Mn1 O123 Mn3 168.70(12) . . . . ?
N11 Mn1 O123 Mn3 -98.9(7) . . . . ?
N12 Mn1 O123 Mn3 -98.62(13) . . . . ?
N13 Mn1 O123 Mn3 80.80(15) . . . . ?
Mn2 Mn1 O123 Mn3 122.26(17) . . . . ?
O1M Mn1 O123 Mn3 94.65(14) . . . 5_667 ?
O22 Mn1 O123 Mn3 -89.46(14) . . . 5_667 ?
N11 Mn1 O123 Mn3 3.0(7) . . . 5_667 ?
N12 Mn1 O123 Mn3 3.22(15) . . . 5_667 ?
N13 Mn1 O123 Mn3 -177.36(12) . . . 5_667 ?
Mn2 Mn1 O123 Mn3 -135.9(2) . . . 5_667 ?
Mn3 Mn1 O123 Mn3 101.84(15) . . . 5_667 ?
O1M Mn3 O123 Mn2 123.56(16) . . . . ?
O12 Mn3 O123 Mn2 -38.94(15) 5_667 . . . ?
N32 Mn3 O123 Mn2 -179.42(15) . . . . ?
N31 Mn3 O123 Mn2 45.9(2) . . . . ?
O123 Mn3 O123 Mn2 -127.01(18) 5_667 . . . ?
N33 Mn3 O123 Mn2 32.42(14) . . . . ?
Mn1 Mn3 O123 Mn2 117.11(19) . . . . ?
O1M Mn3 O123 Mn1 6.45(11) . . . . ?
O12 Mn3 O123 Mn1 -156.06(11) 5_667 . . . ?
N32 Mn3 O123 Mn1 63.5(2) . . . . ?
N31 Mn3 O123 Mn1 -71.2(2) . . . . ?
O123 Mn3 O123 Mn1 115.87(15) 5_667 . . . ?
N33 Mn3 O123 Mn1 -84.70(13) . . . . ?
O1M Mn3 O123 Mn3 -109.43(12) . . . 5_667 ?
O12 Mn3 O123 Mn3 88.07(11) 5_667 . . 5_667 ?
N32 Mn3 O123 Mn3 -52.4(2) . . . 5_667 ?
N31 Mn3 O123 Mn3 172.92(16) . . . 5_667 ?
O123 Mn3 O123 Mn3 0.0 5_667 . . 5_667 ?
N33 Mn3 O123 Mn3 159.43(13) . . . 5_667 ?
Mn1 Mn3 O123 Mn3 -115.87(15) . . . 5_667 ?
O22 Mn1 O1M C1M 117.1(18) . . . . ?
O123 Mn1 O1M C1M -162.7(4) . . . . ?
N11 Mn1 O1M C1M 6.3(4) . . . . ?
N12 Mn1 O1M C1M -67.1(4) . . . . ?
N13 Mn1 O1M C1M 76.7(4) . . . . ?
Mn2 Mn1 O1M C1M 169.9(3) . . . . ?
Mn3 Mn1 O1M C1M -170.0(4) . . . . ?
O22 Mn1 O1M Mn3 -72.9(18) . . . . ?
O123 Mn1 O1M Mn3 7.31(12) . . . . ?
N11 Mn1 O1M Mn3 176.37(13) . . . . ?
N12 Mn1 O1M Mn3 102.92(14) . . . . ?
N13 Mn1 O1M Mn3 -113.25(13) . . . . ?
Mn2 Mn1 O1M Mn3 -20.06(13) . . . . ?
O123 Mn3 O1M C1M 162.5(4) . . . . ?
O12 Mn3 O1M C1M -137.3(4) 5_667 . . . ?
N32 Mn3 O1M C1M 12.8(4) . . . . ?
N31 Mn3 O1M C1M -55.4(4) . . . . ?
O123 Mn3 O1M C1M 85.1(4) 5_667 . . . ?
N33 Mn3 O1M C1M -121.4(4) . . . . ?
Mn1 Mn3 O1M C1M 169.2(4) . . . . ?
O123 Mn3 O1M Mn1 -6.75(11) . . . . ?
O12 Mn3 O1M Mn1 53.5(4) 5_667 . . . ?
N32 Mn3 O1M Mn1 -156.46(14) . . . . ?
N31 Mn3 O1M Mn1 135.36(14) . . . . ?
O123 Mn3 O1M Mn1 -84.07(13) 5_667 . . . ?
N33 Mn3 O1M Mn1 69.36(14) . . . . ?
O12 N12 C12 C13 173.3(3) . . . . ?
Mn1 N12 C12 C13 -13.0(5) . . . . ?
O12 N12 C12 C11 -6.2(6) . . . . ?
Mn1 N12 C12 C11 167.5(3) . . . . ?
C17 N11 C13 C14 -2.4(6) . . . . ?
Mn1 N11 C13 C14 175.5(3) . . . . ?
C17 N11 C13 C12 -179.3(4) . . . . ?
Mn1 N11 C13 C12 -1.3(5) . . . . ?
N12 C12 C13 N11 9.3(5) . . . . ?
C11 C12 C13 N11 -171.1(4) . . . . ?
N12 C12 C13 C14 -167.5(4) . . . . ?
C11 C12 C13 C14 12.1(6) . . . . ?
N11 C13 C14 C15 -1.1(6) . . . . ?
C12 C13 C14 C15 175.6(4) . . . . ?
C13 C14 C15 C16 3.2(7) . . . . ?
C14 C15 C16 C17 -1.9(7) . . . . ?
C13 N11 C17 C16 3.9(6) . . . . ?
Mn1 N11 C17 C16 -174.0(3) . . . . ?
C13 N11 C17 C18 -174.9(4) . . . . ?
Mn1 N11 C17 C18 7.2(5) . . . . ?
C15 C16 C17 N11 -1.7(7) . . . . ?
C15 C16 C17 C18 177.0(4) . . . . ?
O13 N13 C18 C17 177.2(4) . . . . ?
Mn1 N13 C18 C17 -0.2(6) . . . . ?
O13 N13 C18 C19 1.1(8) . . . . ?
Mn1 N13 C18 C19 -176.3(5) . . . . ?
N11 C17 C18 N13 -4.2(6) . . . . ?
C16 C17 C18 N13 177.1(4) . . . . ?
N11 C17 C18 C19 172.1(6) . . . . ?
C16 C17 C18 C19 -6.7(8) . . . . ?
O22 N22 C22 C23 -178.0(4) . . . . ?
Mn2 N22 C22 C23 -21.1(5) . . . . ?
O22 N22 C22 C21 1.3(7) . . . . ?
Mn2 N22 C22 C21 158.1(4) . . . . ?
C27 N21 C23 C24 2.2(8) . . . . ?
Mn2 N21 C23 C24 -172.5(5) . . . . ?
C27 N21 C23 C22 -178.6(5) . . . . ?
Mn2 N21 C23 C22 6.7(6) . . . . ?
N22 C22 C23 N21 9.8(7) . . . . ?
C21 C22 C23 N21 -169.5(5) . . . . ?
N22 C22 C23 C24 -171.0(6) . . . . ?
C21 C22 C23 C24 9.7(9) . . . . ?
N21 C23 C24 C25 -2.9(11) . . . . ?
C22 C23 C24 C25 177.9(7) . . . . ?
C23 C24 C25 C26 2.0(13) . . . . ?
C24 C25 C26 C27 -0.5(13) . . . . ?
C23 N21 C27 C26 -0.6(8) . . . . ?
Mn2 N21 C27 C26 173.9(4) . . . . ?
C23 N21 C27 C28 179.1(5) . . . . ?
Mn2 N21 C27 C28 -6.4(6) . . . . ?
C25 C26 C27 N21 -0.3(10) . . . . ?
C25 C26 C27 C28 -179.9(7) . . . . ?
O23 N23 C28 C27 -176.9(4) . . . . ?
Mn2 N23 C28 C27 -11.1(5) . . . . ?
O23 N23 C28 C29 0.7(7) . . . . ?
Mn2 N23 C28 C29 166.5(4) . . . . ?
N21 C27 C28 N23 11.5(6) . . . . ?
C26 C27 C28 N23 -168.8(5) . . . . ?
N21 C27 C28 C29 -166.2(5) . . . . ?
C26 C27 C28 C29 13.5(8) . . . . ?
O32 N32 C32 C33 -174.0(4) . . . . ?
Mn3 N32 C32 C33 10.1(5) . . . . ?
O32 N32 C32 C31 5.3(7) . . . . ?
Mn3 N32 C32 C31 -170.6(4) . . . . ?
C37 N31 C33 C34 -0.7(7) . . . . ?
Mn3 N31 C33 C34 163.0(4) . . . . ?
C37 N31 C33 C32 179.7(4) . . . . ?
Mn3 N31 C33 C32 -16.6(5) . . . . ?
N32 C32 C33 N31 4.6(6) . . . . ?
C31 C32 C33 N31 -174.7(4) . . . . ?
N32 C32 C33 C34 -175.0(5) . . . . ?
C31 C32 C33 C34 5.7(8) . . . . ?
N31 C33 C34 C35 0.1(9) . . . . ?
C32 C33 C34 C35 179.7(5) . . . . ?
C33 C34 C35 C36 1.4(10) . . . . ?
C34 C35 C36 C37 -2.3(9) . . . . ?
C33 N31 C37 C36 -0.3(7) . . . . ?
Mn3 N31 C37 C36 -163.5(4) . . . . ?
C33 N31 C37 C38 -179.4(4) . . . . ?
Mn3 N31 C37 C38 17.3(5) . . . . ?
C35 C36 C37 N31 1.7(8) . . . . ?
C35 C36 C37 C38 -179.2(5) . . . . ?
O33 N33 C38 C37 177.8(3) . . . . ?
Mn3 N33 C38 C37 -3.5(5) . . . . ?
O33 N33 C38 C39 -2.3(6) . . . . ?
Mn3 N33 C38 C39 176.4(3) . . . . ?
N31 C37 C38 N33 -8.6(6) . . . . ?
C36 C37 C38 N33 172.3(4) . . . . ?
N31 C37 C38 C39 171.4(4) . . . . ?
C36 C37 C38 C39 -7.7(7) . . . . ?
O21C Ca2 N2A O22A 26.9(14) 2_565 . . . ?
O21C Ca2 N2A O22A 134.7(13) 8_666 . . . ?
O21C Ca2 N2A O22A -89.9(13) 7_566 . . . ?
O21C Ca2 N2A O22A -46(8) . . . . ?
O21B Ca2 N2A O22A 57.3(14) 2_565 . . . ?
O21B Ca2 N2A O22A -112.4(16) 7_566 . . . ?
O21B Ca2 N2A O22A 173.8(15) 8_666 . . . ?
O21B Ca2 N2A O22A -30.5(15) . . . . ?
O22B Ca2 N2A O22A 0.3(14) 2_565 . . . ?
O22B Ca2 N2A O22A 49.1(14) . . . . ?
O22B Ca2 N2A O22A 171.7(14) 8_666 . . . ?
O22B Ca2 N2A O22A -137.3(14) 7_566 . . . ?
O21C Ca2 N2A O23A -176(9) 2_565 . . . ?
O21C Ca2 N2A O23A -68(10) 8_666 . . . ?
O21C Ca2 N2A O23A 67(10) 7_566 . . . ?
O21C Ca2 N2A O23A 111(13) . . . . ?
O21B Ca2 N2A O23A -146(10) 2_565 . . . ?
O21B Ca2 N2A O23A 45(10) 7_566 . . . ?
O21B Ca2 N2A O23A -29(10) 8_666 . . . ?
O21B Ca2 N2A O23A 126(10) . . . . ?
O22B Ca2 N2A O23A 157(10) 2_565 . . . ?
O22B Ca2 N2A O23A -154(10) . . . . ?
O22B Ca2 N2A O23A -31(10) 8_666 . . . ?
O22B Ca2 N2A O23A 20(10) 7_566 . . . ?
O21C Ca2 N2A O21A -151.4(10) 2_565 . . . ?
O21C Ca2 N2A O21A -43.6(9) 8_666 . . . ?
O21C Ca2 N2A O21A 91.8(10) 7_566 . . . ?
O21C Ca2 N2A O21A 136(8) . . . . ?
O21B Ca2 N2A O21A -121.0(10) 2_565 . . . ?
O21B Ca2 N2A O21A 69.3(15) 7_566 . . . ?
O21B Ca2 N2A O21A -4.5(11) 8_666 . . . ?
O21B Ca2 N2A O21A 151.2(13) . . . . ?
O22B Ca2 N2A O21A -178.0(10) 2_565 . . . ?
O22B Ca2 N2A O21A -129.2(12) . . . . ?
O22B Ca2 N2A O21A -6.6(13) 8_666 . . . ?
O22B Ca2 N2A O21A 44.4(10) 7_566 . . . ?
O22A N2A O21A Ca2 -1.7(16) . . . . ?
O23A N2A O21A Ca2 177.0(12) . . . . ?
O21C Ca2 O21A N2A 46.7(16) 2_565 . . . ?
O21C Ca2 O21A N2A 135.5(10) 8_666 . . . ?
O21C Ca2 O21A N2A -93.2(10) 7_566 . . . ?
O21C Ca2 O21A N2A -7.6(15) . . . . ?
O21B Ca2 O21A N2A 63.9(10) 2_565 . . . ?
O21B Ca2 O21A N2A -131.5(12) 7_566 . . . ?
O21B Ca2 O21A N2A 174.4(13) 8_666 . . . ?
O21B Ca2 O21A N2A -22.9(10) . . . . ?
O22B Ca2 O21A N2A 2.1(10) 2_565 . . . ?
O22B Ca2 O21A N2A 40.1(10) . . . . ?
O22B Ca2 O21A N2A 174.7(11) 8_666 . . . ?
O22B Ca2 O21A N2A -133.4(11) 7_566 . . . ?
O23A N2A O22A Ca2 -177.2(13) . . . . ?
O21A N2A O22A Ca2 1.5(14) . . . . ?
O21C Ca2 O22A N2A -159.2(11) 2_565 . . . ?
O21C Ca2 O22A N2A -48.9(13) 8_666 . . . ?
O21C Ca2 O22A N2A 95.1(12) 7_566 . . . ?
O21C Ca2 O22A N2A 10(2) . . . . ?
O21B Ca2 O22A N2A -123.5(13) 2_565 . . . ?
O21B Ca2 O22A N2A 99.6(16) 7_566 . . . ?
O21B Ca2 O22A N2A -6.0(15) 8_666 . . . ?
O21B Ca2 O22A N2A 132(2) . . . . ?
O22B Ca2 O22A N2A -179.7(14) 2_565 . . . ?
O22B Ca2 O22A N2A -109.2(18) . . . . ?
O22B Ca2 O22A N2A -14(2) 8_666 . . . ?
O22B Ca2 O22A N2A 44.9(14) 7_566 . . . ?
O21C Ca2 N2B O22B -71.7(16) 2_565 . . . ?
O21C Ca2 N2B O22B 32.2(17) 8_666 . . . ?
O21C Ca2 N2B O22B -173.7(16) 7_566 . . . ?
O21C Ca2 N2B O22B 102.3(19) . . . . ?
O21B Ca2 N2B O22B -34.3(16) 2_565 . . . ?
O21B Ca2 N2B O22B -149.4(18) 7_566 . . . ?
O21B Ca2 N2B O22B 79.8(16) 8_666 . . . ?
O21B Ca2 N2B O22B -168(2) . . . . ?
O22B Ca2 N2B O22B -95.6(18) 2_565 . . . ?
O22B Ca2 N2B O22B 43(4) 8_666 . . . ?
O22B Ca2 N2B O22B 135.2(11) 7_566 . . . ?
O21C Ca2 N2B O23B 178(100) 2_565 . . . ?
O21C Ca2 N2B O23B -78(7) 8_666 . . . ?
O21C Ca2 N2B O23B 76(7) 7_566 . . . ?
O21C Ca2 N2B O23B -8(7) . . . . ?
O21B Ca2 N2B O23B -144(7) 2_565 . . . ?
O21B Ca2 N2B O23B 101(7) 7_566 . . . ?
O21B Ca2 N2B O23B -30(7) 8_666 . . . ?
O21B Ca2 N2B O23B 82(7) . . . . ?
O22B Ca2 N2B O23B 154(7) 2_565 . . . ?
O22B Ca2 N2B O23B -110(7) . . . . ?
O22B Ca2 N2B O23B -67(8) 8_666 . . . ?
O22B Ca2 N2B O23B 25(7) 7_566 . . . ?
O21C Ca2 N2B O21B 96.4(16) 2_565 . . . ?
O21C Ca2 N2B O21B -159.6(16) 8_666 . . . ?
O21C Ca2 N2B O21B -5.5(17) 7_566 . . . ?
O21C Ca2 N2B O21B -89.6(19) . . . . ?
O21B Ca2 N2B O21B 133.8(14) 2_565 . . . ?
O21B Ca2 N2B O21B 19(2) 7_566 . . . ?
O21B Ca2 N2B O21B -112.1(10) 8_666 . . . ?
O22B Ca2 N2B O21B 72.6(17) 2_565 . . . ?
O22B Ca2 N2B O21B 168(2) . . . . ?
O22B Ca2 N2B O21B -148(3) 8_666 . . . ?
O22B Ca2 N2B O21B -56.6(16) 7_566 . . . ?
O22B N2B O21B Ca2 12(2) . . . . ?
O23B N2B O21B Ca2 -169.2(18) . . . . ?
O21C Ca2 O21B N2B -88.0(15) 2_565 . . . ?
O21C Ca2 O21B N2B 30(2) 8_666 . . . ?
O21C Ca2 O21B N2B 174.5(16) 7_566 . . . ?
O21C Ca2 O21B N2B 55.8(14) . . . . ?
O21B Ca2 O21B N2B -43.9(12) 2_565 . . . ?
O21B Ca2 O21B N2B -168.2(14) 7_566 . . . ?
O21B Ca2 O21B N2B 80.4(10) 8_666 . . . ?
O22B Ca2 O21B N2B -84.8(17) 2_565 . . . ?
O22B Ca2 O21B N2B -6.7(12) . . . . ?
O22B Ca2 O21B N2B 148(3) 8_666 . . . ?
O22B Ca2 O21B N2B 132.5(14) 7_566 . . . ?
O23B N2B O22B Ca2 169.9(17) . . . . ?
O21B N2B O22B Ca2 -11(2) . . . . ?
O21C Ca2 O22B N2B 109.6(15) 2_565 . . . ?
O21C Ca2 O22B N2B -151.0(15) 8_666 . . . ?
O21C Ca2 O22B N2B 8(2) 7_566 . . . ?
O21C Ca2 O22B N2B -48.4(14) . . . . ?
O21B Ca2 O22B N2B 135.9(19) 2_565 . . . ?
O21B Ca2 O22B N2B 84(3) 7_566 . . . ?
O21B Ca2 O22B N2B -108.4(14) 8_666 . . . ?
O21B Ca2 O22B N2B 6.8(12) . . . . ?
O22B Ca2 O22B N2B 66.5(14) 2_565 . . . ?
O22B Ca2 O22B N2B -162.8(15) 8_666 . . . ?
O22B Ca2 O22B N2B -64.2(13) 7_566 . . . ?
O21C Ca2 N2C O21C -172.3(10) 2_565 . . . ?
O21C Ca2 N2C O21C -64.7(13) 8_666 . . . ?
O21C Ca2 N2C O21C 83.5(11) 7_566 . . . ?
O21B Ca2 N2C O21C -136.2(15) 2_565 . . . ?
O21B Ca2 N2C O21C 97.1(18) 7_566 . . . ?
O21B Ca2 N2C O21C -19.7(16) 8_666 . . . ?
O21B Ca2 N2C O21C 107(2) . . . . ?
O22B Ca2 N2C O21C 165.9(16) 2_565 . . . ?
O22B Ca2 N2C O21C -114(2) . . . . ?
O22B Ca2 N2C O21C -37(3) 8_666 . . . ?
O22B Ca2 N2C O21C 32.7(16) 7_566 . . . ?
O21C Ca2 N2C O22C 16.0(16) 2_565 . . . ?
O21C Ca2 N2C O22C 123.5(15) 8_666 . . . ?
O21C Ca2 N2C O22C -88.2(15) 7_566 . . . ?
O21C Ca2 N2C O22C -172(2) . . . . ?
O21B Ca2 N2C O22C 52.1(16) 2_565 . . . ?
O21B Ca2 N2C O22C -75(2) 7_566 . . . ?
O21B Ca2 N2C O22C 168.6(16) 8_666 . . . ?
O21B Ca2 N2C O22C -64.8(19) . . . . ?
O22B Ca2 N2C O22C -5.8(15) 2_565 . . . ?
O22B Ca2 N2C O22C 74(2) . . . . ?
O22B Ca2 N2C O22C 151(2) 8_666 . . . ?
O22B Ca2 N2C O22C -139.0(16) 7_566 . . . ?
O21C Ca2 N2C O23C -138(10) 2_565 . . . ?
O21C Ca2 N2C O23C -30(11) 8_666 . . . ?
O21C Ca2 N2C O23C 118(11) 7_566 . . . ?
O21C Ca2 N2C O23C 34(10) . . . . ?
O21B Ca2 N2C O23C -102(10) 2_565 . . . ?
O21B Ca2 N2C O23C 132(10) 7_566 . . . ?
O21B Ca2 N2C O23C 15(11) 8_666 . . . ?
O21B Ca2 N2C O23C 141(11) . . . . ?
O22B Ca2 N2C O23C -160(11) 2_565 . . . ?
O22B Ca2 N2C O23C -79(11) . . . . ?
O22B Ca2 N2C O23C -3(12) 8_666 . . . ?
O22B Ca2 N2C O23C 67(11) 7_566 . . . ?
O22C N2C O21C Ca2 9(2) . . . . ?
O23C N2C O21C Ca2 -174.2(19) . . . . ?
O21C Ca2 O21C N2C 10.0(13) 2_565 . . . ?
O21C Ca2 O21C N2C 122.0(14) 8_666 . . . ?
O21C Ca2 O21C N2C -102.0(13) 7_566 . . . ?
O21B Ca2 O21C N2C 43.8(15) 2_565 . . . ?
O21B Ca2 O21C N2C -119.7(17) 7_566 . . . ?
O21B Ca2 O21C N2C 160.2(16) 8_666 . . . ?
O21B Ca2 O21C N2C -42.0(15) . . . . ?
O22B Ca2 O21C N2C -12.5(14) 2_565 . . . ?
O22B Ca2 O21C N2C 40.5(15) . . . . ?
O22B Ca2 O21C N2C 161.7(15) 8_666 . . . ?
O22B Ca2 O21C N2C -150.1(15) 7_566 . . . ?
O21C N2C O22C Ca2 -8(2) . . . . ?
O23C N2C O22C Ca2 175(2) . . . . ?
O21C Ca2 O22C N2C -164.4(15) 2_565 . . . ?
O21C Ca2 O22C N2C -69.9(16) 8_666 . . . ?
O21C Ca2 O22C N2C 97.9(14) 7_566 . . . ?
O21C Ca2 O22C N2C 4.6(12) . . . . ?
O21B Ca2 O22C N2C -120.7(17) 2_565 . . . ?
O21B Ca2 O22C N2C 133.9(16) 7_566 . . . ?
O21B Ca2 O22C N2C -14.3(19) 8_666 . . . ?
O21B Ca2 O22C N2C 64(2) . . . . ?
O22B Ca2 O22C N2C 171(2) 2_565 . . . ?
O22B Ca2 O22C N2C -63.6(19) . . . . ?
O22B Ca2 O22C N2C -126(4) 8_666 . . . ?
O22B Ca2 O22C N2C 53.7(19) 7_566 . . . ?
